data_7111735
loop_
_publ_author_name
'Farrugia, Louis J.'
'Gall, James H.'
'MacNicol, David D.'
'MacSween, Ross'

_publ_section_title
;
 The first members of the octasubstituted naphthalene spider-host series
 with type I (abababab) conformation: gateway to new nano-host gas storage
 materials
;
_journal_issue 29
_journal_name_full 'Chemical Communications'
_journal_page_first 5241
_journal_page_last 5243
_journal_paper_doi 10.1039/c0cc00655f
_journal_volume 46
_journal_year 2010
_chemical_compound_source 'synthesis as described'
_chemical_formula_moiety 'C74 H72 O16 S8, 2(C2 H6 O S)'
_chemical_formula_sum 'C78 H84 O18 S10'
_chemical_formula_weight 1630.05
_chemical_name_systematic
;
?
;
_space_group_crystal_system triclinic
_space_group_IT_number 2
_space_group_name_Hall '-P 1'
_space_group_name_H-M_alt 'P -1'
_symmetry_space_group_name_Hall '-P 1'
_symmetry_space_group_name_H-M 'P -1'
_atom_sites_solution_hydrogens geom
_atom_sites_solution_primary direct
_atom_sites_solution_secondary difmap
_cell_angle_alpha 92.3031(18)
_cell_angle_beta 97.8882(19)
_cell_angle_gamma 115.4395(16)
_cell_formula_units_Z 2
_cell_length_a 15.3025(4)
_cell_length_b 15.9172(6)
_cell_length_c 17.7176(5)
_cell_measurement_reflns_used 13899
_cell_measurement_temperature 150(2)
_cell_measurement_theta_max 26.022
_cell_measurement_theta_min 2.19
_cell_measurement_wavelength 0.71073
_cell_volume 3836.4(2)
_computing_cell_refinement 'HKL Scalepack (Otwinowski & Minor 1997)'
_computing_data_collection 'Collect (Nonius BV, 1997-2000)'
_computing_data_reduction 'HKL Denzo and Scalepack (Otwinowski & Minor 1997)'
_computing_molecular_graphics 'Ortep-3 for Windows (Farrugia, 1997)'
_computing_publication_material 'WinGX publication routines (Farrugia, 1999)'
_computing_structure_refinement 'SHELXL-97 (Sheldrick, 2008)'
_computing_structure_solution 'SHELXS-97 (Sheldrick, 2008)'
_diffrn_ambient_temperature 150(2)
_diffrn_detector 'CCD plate'
_diffrn_detector_area_resol_mean 9
_diffrn_measured_fraction_theta_full 0.982
_diffrn_measured_fraction_theta_max 0.982
_diffrn_measurement_device '95mm CCD camera on \k-goniostat'
_diffrn_measurement_device_type KappaCCD
_diffrn_measurement_method 'CCD rotation images, thick slices'
_diffrn_orient_matrix_type 'by Nonius Collect from scalepack cell'
_diffrn_orient_matrix_UB_11 0.684112E-1
_diffrn_orient_matrix_UB_12 0.139147E-1
_diffrn_orient_matrix_UB_13 -0.7101E-2
_diffrn_orient_matrix_UB_21 0.227593E-1
_diffrn_orient_matrix_UB_22 0.01642
_diffrn_orient_matrix_UB_23 0.565966E-1
_diffrn_orient_matrix_UB_31 -0.140302E-1
_diffrn_orient_matrix_UB_32 -0.666112E-1
_diffrn_orient_matrix_UB_33 0.57901E-2
_diffrn_radiation_monochromator graphite
_diffrn_radiation_probe x-ray
_diffrn_radiation_type MoK\a
_diffrn_radiation_wavelength 0.71073
_diffrn_reflns_av_R_equivalents 0.0611
_diffrn_reflns_av_unetI/netI 0.0779
_diffrn_reflns_limit_h_max 18
_diffrn_reflns_limit_h_min -18
_diffrn_reflns_limit_k_max 19
_diffrn_reflns_limit_k_min -19
_diffrn_reflns_limit_l_max 21
_diffrn_reflns_limit_l_min -21
_diffrn_reflns_number 54852
_diffrn_reflns_reduction_process
;
Scaled and merged with SORTAV
R.H. Blessing, (1987) Cryst. Rev. 1, 3-58
R.H. Blessing, (1989) J. Appl. Cryst. 22, 396-397
;
_diffrn_reflns_theta_full 26.11
_diffrn_reflns_theta_max 26.11
_diffrn_reflns_theta_min 2.34
_diffrn_source 'Enraf Nonius FR590'
_exptl_absorpt_coefficient_mu 0.357
_exptl_absorpt_correction_T_max 0.9484
_exptl_absorpt_correction_T_min 0.8644
_exptl_absorpt_correction_type multi-scan
_exptl_absorpt_process_details
;
R. H. Blessing, Acta Cryst. (1995), A51, 33-38
;
_exptl_crystal_colour colourless
_exptl_crystal_density_diffrn 1.411
_exptl_crystal_density_method 'not measured'
_exptl_crystal_description prism
_exptl_crystal_F_000 1712
_exptl_crystal_size_max 0.42
_exptl_crystal_size_mid 0.25
_exptl_crystal_size_min 0.15
_refine_diff_density_max 1.491
_refine_diff_density_min -0.595
_refine_diff_density_rms 0.078
_refine_ls_extinction_method none
_refine_ls_goodness_of_fit_ref 1.049
_refine_ls_hydrogen_treatment constr
_refine_ls_matrix_type full
_refine_ls_number_parameters 966
_refine_ls_number_reflns 14970
_refine_ls_number_restraints 0
_refine_ls_restrained_S_all 1.049
_refine_ls_R_factor_all 0.1266
_refine_ls_R_factor_gt 0.074
_refine_ls_shift/su_max 0.003
_refine_ls_shift/su_mean 0
_refine_ls_structure_factor_coef Fsqd
_refine_ls_weighting_details 'calc w=1/[\s^2^(Fo^2^)+(0.0994P)^2^+5.2159P] where P=(Fo^2^+2Fc^2^)/3'
_refine_ls_weighting_scheme calc
_refine_ls_wR_factor_gt 0.1838
_refine_ls_wR_factor_ref 0.2089
_reflns_number_gt 9618
_reflns_number_total 14970
_reflns_threshold_expression >2\s(I)
_cod_data_source_file C0CC00655Fsup1.cif
_cod_data_source_block 7-DMSO
_cod_depositor_comments
;
The following automatic conversions were performed:

'_exptl_absorpt_correction_type' value 'multiscan' changed to
'multi-scan' according to
/home/saulius/struct/CIF-dictionaries/cif_core.dic dictionary named
'cif_core.dic' version 2.4.2 from 2011-04-26.

Automatic conversion script
Id: cif_fix_values 1891 2012-01-12 08:04:46Z andrius 
;
_cod_database_code 7111735

loop_
_space_group_symop_operation_xyz
'x, y, z'
'-x, -y, -z'

loop_
_atom_site_label
_atom_site_type_symbol
_atom_site_fract_x
_atom_site_fract_y
_atom_site_fract_z
_atom_site_U_iso_or_equiv
_atom_site_adp_type
_atom_site_occupancy
_atom_site_symmetry_multiplicity
_atom_site_calc_flag
_atom_site_refinement_flags
_atom_site_disorder_assembly
_atom_site_disorder_group
S11 S 0.38033(8) 0.16883(8) 0.56388(6) 0.0396(3) Uani 1 1 d . . .
S21 S 0.17053(8) 0.21486(9) 0.71265(8) 0.0497(3) Uani 1 1 d . . .
S31 S 0.20155(8) -0.02687(9) 0.85892(8) 0.0500(3) Uani 1 1 d . . .
S41 S 0.40939(8) 0.28351(8) 0.99982(6) 0.0396(3) Uani 1 1 d . . .
S51 S 0.58129(8) 0.01780(7) 0.88583(6) 0.0338(2) Uani 1 1 d . . .
S61 S 0.78866(8) 0.34083(8) 1.00041(6) 0.0371(3) Uani 1 1 d . . .
S71 S 0.83670(7) 0.28675(8) 0.73622(6) 0.0371(3) Uani 1 1 d . . .
S81 S 0.64406(8) 0.45131(8) 0.67927(6) 0.0372(3) Uani 1 1 d . . .
O11 O 0.4733(2) 0.1725(2) 0.55374(16) 0.0435(7) Uani 1 1 d . . .
O12 O 0.3013(2) 0.0787(2) 0.56942(17) 0.0442(7) Uani 1 1 d . . .
O21 O 0.2174(3) 0.2901(3) 0.6683(3) 0.0702(11) Uani 1 1 d . . .
O22 O 0.1710(2) 0.2366(2) 0.7919(2) 0.0577(9) Uani 1 1 d . . .
O31 O 0.1738(3) -0.0623(2) 0.7789(2) 0.0653(10) Uani 1 1 d . . .
O32 O 0.2793(2) -0.0395(2) 0.9048(2) 0.0553(9) Uani 1 1 d . . .
O41 O 0.3055(2) 0.2588(2) 0.98490(18) 0.0459(8) Uani 1 1 d . . .
O42 O 0.4593(3) 0.3078(3) 1.07831(17) 0.0553(9) Uani 1 1 d . . .
O51 O 0.6840(2) 0.0430(2) 0.88749(16) 0.0401(7) Uani 1 1 d . . .
O52 O 0.5242(2) -0.0647(2) 0.91958(16) 0.0433(7) Uani 1 1 d . . .
O61 O 0.8230(2) 0.4291(2) 0.96912(17) 0.0457(8) Uani 1 1 d . . .
O62 O 0.7023(2) 0.3108(2) 1.03615(16) 0.0455(8) Uani 1 1 d . . .
O71 O 0.8270(2) 0.2072(2) 0.77563(18) 0.0445(7) Uani 1 1 d . . .
O72 O 0.7912(2) 0.2695(3) 0.65665(17) 0.0554(9) Uani 1 1 d . . .
O81 O 0.7219(2) 0.5056(2) 0.74166(18) 0.0453(8) Uani 1 1 d . . .
O82 O 0.5519(2) 0.4556(2) 0.67540(17) 0.0441(7) Uani 1 1 d . . .
C1 C 0.4104(3) 0.2160(3) 0.7246(2) 0.0317(9) Uani 1 1 d . . .
C2 C 0.3243(3) 0.1653(3) 0.7535(2) 0.0335(9) Uani 1 1 d . . .
C3 C 0.3263(3) 0.1469(3) 0.8315(2) 0.0350(9) Uani 1 1 d . . .
C4 C 0.4160(3) 0.1724(3) 0.8773(2) 0.0320(9) Uani 1 1 d . . .
C5 C 0.5853(3) 0.1920(3) 0.8837(2) 0.0294(8) Uani 1 1 d . . .
C6 C 0.6773(3) 0.2452(3) 0.8677(2) 0.0289(8) Uani 1 1 d . . .
C7 C 0.6862(3) 0.2958(3) 0.8020(2) 0.0292(8) Uani 1 1 d . . .
C8 C 0.6034(3) 0.2863(3) 0.7505(2) 0.0303(9) Uani 1 1 d . . .
C9 C 0.5051(3) 0.2361(3) 0.7701(2) 0.0296(8) Uani 1 1 d . . .
C10 C 0.5024(3) 0.2013(3) 0.8434(2) 0.0288(8) Uani 1 1 d . . .
C11 C 0.3969(3) 0.2487(3) 0.6457(2) 0.0358(9) Uani 1 1 d . . .
H11A H 0.4551 0.3082 0.6435 0.043 Uiso 1 1 calc R . .
H11B H 0.3392 0.2623 0.6409 0.043 Uiso 1 1 calc R . .
C21 C 0.2234(3) 0.1333(3) 0.7040(3) 0.0402(10) Uani 1 1 d . . .
H21A H 0.1781 0.0723 0.7185 0.048 Uiso 1 1 calc R . .
H21B H 0.229 0.1236 0.6497 0.048 Uiso 1 1 calc R . .
C31 C 0.2337(3) 0.0958(3) 0.8653(3) 0.0430(11) Uani 1 1 d . . .
H31A H 0.1792 0.1059 0.837 0.052 Uiso 1 1 calc R . .
H31B H 0.2448 0.1208 0.9196 0.052 Uiso 1 1 calc R . .
C41 C 0.4293(3) 0.1859(3) 0.9648(2) 0.0343(9) Uani 1 1 d . . .
H41A H 0.4967 0.1963 0.9867 0.041 Uiso 1 1 calc R . .
H41B H 0.3827 0.1281 0.9828 0.041 Uiso 1 1 calc R . .
C51 C 0.5662(3) 0.1125(3) 0.9328(2) 0.0330(9) Uani 1 1 d . . .
H51A H 0.4985 0.0888 0.9439 0.04 Uiso 1 1 calc R . .
H51B H 0.6122 0.136 0.9822 0.04 Uiso 1 1 calc R . .
C61 C 0.7655(3) 0.2527(3) 0.9236(2) 0.0330(9) Uani 1 1 d . . .
H61A H 0.8235 0.2706 0.8979 0.04 Uiso 1 1 calc R . .
H61B H 0.7516 0.1919 0.9437 0.04 Uiso 1 1 calc R . .
C71 C 0.7901(3) 0.3546(3) 0.7873(2) 0.0326(9) Uani 1 1 d . . .
H71A H 0.8342 0.3834 0.837 0.039 Uiso 1 1 calc R . .
H71B H 0.7902 0.4057 0.7572 0.039 Uiso 1 1 calc R . .
C81 C 0.6238(3) 0.3308(3) 0.6764(2) 0.0330(9) Uani 1 1 d . . .
H81A H 0.5676 0.2933 0.6352 0.04 Uiso 1 1 calc R . .
H81B H 0.6824 0.3268 0.6623 0.04 Uiso 1 1 calc R . .
C111 C 0.3397(4) 0.2182(4) 0.4864(3) 0.0515(13) Uani 1 1 d . . .
C112 C 0.2399(5) 0.1937(4) 0.4686(3) 0.0671(16) Uani 1 1 d . . .
H112 H 0.1956 0.1539 0.4987 0.08 Uiso 1 1 calc R . .
C113 C 0.2054(6) 0.2284(5) 0.4057(4) 0.082(2) Uani 1 1 d . . .
C114 C 0.2721(7) 0.2871(5) 0.3659(4) 0.086(2) Uani 1 1 d . . .
H114 H 0.2494 0.312 0.3239 0.103 Uiso 1 1 calc R . .
C115 C 0.3710(6) 0.3121(5) 0.3837(3) 0.080(2) Uani 1 1 d . . .
H115 H 0.4155 0.3534 0.3545 0.096 Uiso 1 1 calc R . .
C116 C 0.4051(5) 0.2760(4) 0.4453(3) 0.0609(14) Uani 1 1 d . . .
H116 H 0.473 0.2916 0.4583 0.073 Uiso 1 1 calc R . .
C117 C 0.0959(6) 0.1987(6) 0.3853(4) 0.121(3) Uani 1 1 d . . .
H11C H 0.0785 0.2409 0.4149 0.181 Uiso 1 1 calc R . .
H11D H 0.0598 0.1345 0.3976 0.181 Uiso 1 1 calc R . .
H11E H 0.0786 0.2013 0.3304 0.181 Uiso 1 1 calc R . .
C211 C 0.0486(3) 0.1481(4) 0.6659(3) 0.0590(14) Uani 1 1 d . . .
C212 C -0.0206(4) 0.0975(4) 0.7092(4) 0.0697(17) Uani 1 1 d . . .
H212 H -0.0035 0.0999 0.7631 0.084 Uiso 1 1 calc R . .
C213 C -0.1201(4) 0.0408(4) 0.6703(5) 0.081(2) Uani 1 1 d . . .
C214 C -0.1364(5) 0.0407(5) 0.5923(6) 0.095(3) Uani 1 1 d . . .
H214 H -0.201 0.0027 0.5656 0.114 Uiso 1 1 calc R . .
C215 C -0.0678(6) 0.0904(7) 0.5502(5) 0.111(3) Uani 1 1 d . . .
H215 H -0.0844 0.0875 0.4962 0.133 Uiso 1 1 calc R . .
C216 C 0.0264(5) 0.1450(5) 0.5875(4) 0.0815(19) Uani 1 1 d . . .
H216 H 0.0761 0.1805 0.5593 0.098 Uiso 1 1 calc R . .
C217 C -0.1944(4) -0.0154(5) 0.7174(6) 0.131(4) Uani 1 1 d . . .
H21C H -0.2606 -0.0347 0.6885 0.196 Uiso 1 1 calc R . .
H21D H -0.186 0.0227 0.7651 0.196 Uiso 1 1 calc R . .
H21E H -0.1854 -0.0711 0.7294 0.196 Uiso 1 1 calc R . .
C311 C 0.0967(4) -0.0747(4) 0.9037(4) 0.0615(15) Uani 1 1 d . . .
C312 C 0.0041(4) -0.1087(5) 0.8592(5) 0.101(3) Uani 1 1 d . . .
H312 H -0.0041 -0.1055 0.8054 0.121 Uiso 1 1 calc R . .
C313 C -0.0778(5) -0.1483(6) 0.8972(7) 0.121(3) Uani 1 1 d . . .
C314 C -0.0640(7) -0.1519(6) 0.9751(8) 0.123(4) Uani 1 1 d . . .
H314 H -0.12 -0.1779 0.9995 0.148 Uiso 1 1 calc R . .
C315 C 0.0266(6) -0.1197(5) 1.0182(5) 0.098(3) Uani 1 1 d . . .
H315 H 0.0344 -0.1236 1.0719 0.117 Uiso 1 1 calc R . .
C316 C 0.1091(4) -0.0800(4) 0.9813(4) 0.0729(17) Uani 1 1 d . . .
H316 H 0.1734 -0.0571 1.0103 0.087 Uiso 1 1 calc R . .
C317 C -0.1735(9) -0.1933(15) 0.8639(8) 0.280(11) Uani 1 1 d . . .
H31C H -0.1781 -0.2058 0.8085 0.42 Uiso 1 1 calc R . .
H31D H -0.2065 -0.1541 0.8735 0.42 Uiso 1 1 calc R . .
H31E H -0.2051 -0.2527 0.8856 0.42 Uiso 1 1 calc R . .
C411 C 0.4697(3) 0.3731(3) 0.9450(3) 0.0390(10) Uani 1 1 d . . .
C412 C 0.4163(4) 0.3911(3) 0.8842(3) 0.0466(11) Uani 1 1 d . . .
H412 H 0.3471 0.3553 0.8718 0.056 Uiso 1 1 calc R . .
C413 C 0.4659(5) 0.4632(4) 0.8409(3) 0.0577(14) Uani 1 1 d . . .
C414 C 0.5679(5) 0.5111(4) 0.8615(4) 0.0647(16) Uani 1 1 d . . .
H414 H 0.6028 0.5602 0.8327 0.078 Uiso 1 1 calc R . .
C415 C 0.6195(4) 0.4913(4) 0.9202(4) 0.0674(16) Uani 1 1 d . . .
H415 H 0.689 0.5248 0.9313 0.081 Uiso 1 1 calc R . .
C416 C 0.5712(4) 0.4232(4) 0.9631(3) 0.0535(13) Uani 1 1 d . . .
H416 H 0.6065 0.4098 1.0055 0.064 Uiso 1 1 calc R . .
C417 C 0.4146(5) 0.4916(5) 0.7801(4) 0.089(2) Uani 1 1 d . . .
H41C H 0.3871 0.5303 0.8025 0.134 Uiso 1 1 calc R . .
H41D H 0.3614 0.436 0.7496 0.134 Uiso 1 1 calc R . .
H41E H 0.4606 0.5279 0.7471 0.134 Uiso 1 1 calc R . .
C511 C 0.5253(3) 0.0064(3) 0.7896(2) 0.0325(9) Uani 1 1 d . . .
C512 C 0.5842(3) 0.0333(3) 0.7335(2) 0.0336(9) Uani 1 1 d . . .
H512 H 0.6537 0.06 0.7471 0.04 Uiso 1 1 calc R . .
C513 C 0.5403(3) 0.0206(3) 0.6572(2) 0.0345(9) Uani 1 1 d . . .
C514 C 0.4389(3) -0.0144(3) 0.6407(2) 0.0369(10) Uani 1 1 d . . .
H514 H 0.4082 -0.022 0.5888 0.044 Uiso 1 1 calc R . .
C515 C 0.3807(3) -0.0385(3) 0.6971(2) 0.0397(10) Uani 1 1 d . . .
H515 H 0.3115 -0.0615 0.6837 0.048 Uiso 1 1 calc R . .
C516 C 0.4232(3) -0.0293(3) 0.7722(2) 0.0379(10) Uani 1 1 d . . .
H516 H 0.3842 -0.0466 0.8114 0.045 Uiso 1 1 calc R . .
C517 C 0.6021(3) 0.0455(3) 0.5941(2) 0.0430(11) Uani 1 1 d . . .
H51C H 0.5975 -0.0119 0.5676 0.064 Uiso 1 1 calc R . .
H51D H 0.6708 0.0861 0.6165 0.064 Uiso 1 1 calc R . .
H51E H 0.5779 0.0784 0.5574 0.064 Uiso 1 1 calc R . .
C611 C 0.8864(3) 0.3422(3) 1.0676(2) 0.0411(10) Uani 1 1 d . . .
C612 C 0.8656(4) 0.3070(3) 1.1367(3) 0.0483(12) Uani 1 1 d . . .
H612 H 0.7995 0.2771 1.1448 0.058 Uiso 1 1 calc R . .
C613 C 0.9413(4) 0.3154(4) 1.1940(3) 0.0555(13) Uani 1 1 d . . .
C614 C 1.0355(4) 0.3568(4) 1.1779(4) 0.0692(17) Uani 1 1 d . . .
H614 H 1.0885 0.3626 1.216 0.083 Uiso 1 1 calc R . .
C615 C 1.0554(4) 0.3897(5) 1.1091(4) 0.0739(18) Uani 1 1 d . . .
H615 H 1.1213 0.4167 1.1002 0.089 Uiso 1 1 calc R . .
C616 C 0.9808(3) 0.3842(4) 1.0523(3) 0.0552(13) Uani 1 1 d . . .
H616 H 0.9941 0.4083 1.0048 0.066 Uiso 1 1 calc R . .
C617 C 0.9218(5) 0.2859(4) 1.2710(3) 0.0780(19) Uani 1 1 d . . .
H61C H 0.972 0.2676 1.2944 0.117 Uiso 1 1 calc R . .
H61D H 0.8568 0.2325 1.2658 0.117 Uiso 1 1 calc R . .
H61E H 0.9236 0.338 1.3037 0.117 Uiso 1 1 calc R . .
C711 C 0.9618(3) 0.3639(3) 0.7448(3) 0.0450(11) Uani 1 1 d . . .
C712 C 1.0246(3) 0.3651(4) 0.8102(3) 0.0575(14) Uani 1 1 d . . .
H712 H 0.999 0.323 0.8467 0.069 Uiso 1 1 calc R . .
C713 C 1.1227(4) 0.4258(5) 0.8227(5) 0.085(2) Uani 1 1 d . . .
C714 C 1.1545(5) 0.4840(6) 0.7665(8) 0.122(4) Uani 1 1 d . . .
H714 H 1.2222 0.5268 0.7736 0.147 Uiso 1 1 calc R . .
C715 C 1.0947(6) 0.4842(5) 0.7007(6) 0.111(3) Uani 1 1 d . . .
H715 H 1.1212 0.5259 0.664 0.133 Uiso 1 1 calc R . .
C716 C 0.9936(4) 0.4219(4) 0.6885(4) 0.0761(18) Uani 1 1 d . . .
H716 H 0.95 0.4199 0.644 0.091 Uiso 1 1 calc R . .
C717 C 1.1906(5) 0.4282(6) 0.8921(5) 0.128(4) Uani 1 1 d . . .
H71C H 1.2564 0.478 0.8915 0.192 Uiso 1 1 calc R . .
H71D H 1.1932 0.3678 0.8927 0.192 Uiso 1 1 calc R . .
H71E H 1.1669 0.4405 0.9381 0.192 Uiso 1 1 calc R . .
C811 C 0.6846(4) 0.4848(3) 0.5912(3) 0.0503(12) Uani 1 1 d . . .
C812 C 0.7829(4) 0.5177(4) 0.5882(3) 0.0645(15) Uani 1 1 d . . .
H812 H 0.8286 0.5198 0.6312 0.077 Uiso 1 1 calc R . .
C813 C 0.8147(4) 0.5499(4) 0.5145(4) 0.0679(16) Uani 1 1 d . . .
C814 C 0.7417(5) 0.5415(4) 0.4574(4) 0.0701(16) Uani 1 1 d . . .
H814 H 0.7615 0.5611 0.41 0.084 Uiso 1 1 calc R . .
C815 C 0.6480(6) 0.5102(5) 0.4589(4) 0.0780(18) Uani 1 1 d . . .
H815 H 0.603 0.5075 0.4151 0.094 Uiso 1 1 calc R . .
C816 C 0.6165(5) 0.4804(4) 0.5286(3) 0.0630(15) Uani 1 1 d . . .
H816 H 0.5491 0.4575 0.5327 0.076 Uiso 1 1 calc R . .
C817 C 0.9187(5) 0.5848(6) 0.5116(5) 0.104(3) Uani 1 1 d . . .
H81C H 0.9301 0.5366 0.4843 0.156 Uiso 1 1 calc R . .
H81D H 0.9561 0.6003 0.5639 0.156 Uiso 1 1 calc R . .
H81E H 0.9403 0.641 0.4847 0.156 Uiso 1 1 calc R . .
S10 S 0.45588(14) 0.76141(12) 0.71581(9) 0.0758(5) Uani 1 1 d . . .
O100 O 0.4283(4) 0.6701(3) 0.6692(2) 0.0987(15) Uani 1 1 d . . .
C100 C 0.5722(4) 0.7929(4) 0.7714(3) 0.0724(16) Uani 1 1 d . . .
H10A H 0.6221 0.8117 0.7381 0.109 Uiso 1 1 calc R . .
H10B H 0.5718 0.7392 0.7968 0.109 Uiso 1 1 calc R . .
H10C H 0.5875 0.8451 0.8101 0.109 Uiso 1 1 calc R . .
C101 C 0.3851(5) 0.7322(4) 0.7911(4) 0.0761(17) Uani 1 1 d . . .
H10D H 0.3158 0.7124 0.7699 0.114 Uiso 1 1 calc R . .
H10E H 0.4083 0.787 0.829 0.114 Uiso 1 1 calc R . .
H10F H 0.3924 0.681 0.8158 0.114 Uiso 1 1 calc R . .
S20A S 0.22935(18) 0.71857(18) 0.57954(15) 0.0681(10) Uani 0.695(6) 1 d P A 1
O20A O 0.1425(7) 0.6246(7) 0.5630(5) 0.112(2) Uiso 0.695(6) 1 d P A 1
C20A C 0.3180(4) 0.7244(4) 0.5237(3) 0.0671(15) Uani 0.695(6) 1 d P A 1
H2AA H 0.3507 0.6868 0.5438 0.101 Uiso 0.695(6) 1 calc PR A 1
H2AB H 0.3668 0.7897 0.5257 0.101 Uiso 0.695(6) 1 calc PR A 1
H2AC H 0.286 0.7001 0.4704 0.101 Uiso 0.695(6) 1 calc PR A 1
C21A C 0.1872(5) 0.7916(5) 0.5290(4) 0.0826(19) Uani 0.695(6) 1 d P A 1
H2AD H 0.1353 0.7969 0.5527 0.124 Uiso 0.695(6) 1 calc PR A 1
H2AE H 0.1611 0.7644 0.4755 0.124 Uiso 0.695(6) 1 calc PR A 1
H2AF H 0.2419 0.8538 0.5309 0.124 Uiso 0.695(6) 1 calc PR A 1
S20B S 0.1965(5) 0.6775(5) 0.5279(5) 0.088(3) Uiso 0.305(6) 1 d P A 2
O20B O 0.1888(15) 0.6575(15) 0.6116(13) 0.112(2) Uiso 0.305(6) 1 d P A 2
C20B C 0.3180(4) 0.7244(4) 0.5237(3) 0.0671(15) Uani 0.305(6) 1 d P A 2
H2BA H 0.3403 0.6752 0.5258 0.101 Uiso 0.305(6) 1 calc PR A 2
H2BB H 0.3547 0.7726 0.5671 0.101 Uiso 0.305(6) 1 calc PR A 2
H2BC H 0.3293 0.7526 0.4756 0.101 Uiso 0.305(6) 1 calc PR A 2
C21B C 0.1872(5) 0.7916(5) 0.5290(4) 0.0826(19) Uani 0.305(6) 1 d P A 2
H2BD H 0.1202 0.7805 0.534 0.124 Uiso 0.305(6) 1 calc PR A 2
H2BE H 0.203 0.8187 0.4812 0.124 Uiso 0.305(6) 1 calc PR A 2
H2BF H 0.2335 0.835 0.5725 0.124 Uiso 0.305(6) 1 calc PR A 2

loop_
_atom_site_aniso_label
_atom_site_aniso_U_11
_atom_site_aniso_U_22
_atom_site_aniso_U_33
_atom_site_aniso_U_23
_atom_site_aniso_U_13
_atom_site_aniso_U_12
S11 0.0401(6) 0.0411(7) 0.0358(6) 0.0007(5) -0.0029(5) 0.0192(5)
S21 0.0278(6) 0.0475(8) 0.0705(9) -0.0025(6) -0.0023(6) 0.0173(5)
S31 0.0362(6) 0.0367(7) 0.0728(9) 0.0042(6) 0.0263(6) 0.0074(5)
S41 0.0403(6) 0.0419(7) 0.0416(6) 0.0038(5) 0.0144(5) 0.0207(5)
S51 0.0399(6) 0.0355(6) 0.0311(5) 0.0076(4) 0.0101(4) 0.0197(5)
S61 0.0329(6) 0.0435(7) 0.0335(5) -0.0003(5) 0.0018(4) 0.0171(5)
S71 0.0264(5) 0.0431(7) 0.0383(6) 0.0020(5) 0.0083(4) 0.0113(5)
S81 0.0377(6) 0.0325(6) 0.0400(6) 0.0077(5) 0.0112(5) 0.0126(5)
O11 0.0440(18) 0.0461(19) 0.0407(17) -0.0019(14) 0.0040(14) 0.0214(15)
O12 0.0387(17) 0.0388(18) 0.0501(18) 0.0002(14) -0.0024(14) 0.0157(15)
O21 0.052(2) 0.058(2) 0.112(3) 0.029(2) 0.021(2) 0.0306(19)
O22 0.0430(19) 0.058(2) 0.071(2) -0.0148(18) -0.0043(17) 0.0270(17)
O31 0.057(2) 0.042(2) 0.081(3) -0.0061(19) 0.0232(19) 0.0045(17)
O32 0.0412(18) 0.047(2) 0.084(2) 0.0179(18) 0.0312(17) 0.0188(16)
O41 0.0384(17) 0.0435(19) 0.062(2) 0.0078(15) 0.0236(15) 0.0195(15)
O42 0.075(2) 0.066(2) 0.0377(17) -0.0033(16) 0.0096(16) 0.044(2)
O51 0.0424(17) 0.0510(19) 0.0358(16) 0.0054(14) 0.0075(13) 0.0284(15)
O52 0.0566(19) 0.0389(18) 0.0403(16) 0.0122(14) 0.0164(14) 0.0234(15)
O61 0.0480(18) 0.0422(19) 0.0455(18) 0.0011(15) 0.0000(15) 0.0211(15)
O62 0.0372(17) 0.059(2) 0.0405(17) -0.0032(15) 0.0077(14) 0.0218(16)
O71 0.0389(17) 0.0416(18) 0.0529(19) 0.0064(15) 0.0168(14) 0.0147(14)
O72 0.053(2) 0.083(3) 0.0359(17) -0.0050(17) 0.0037(15) 0.0377(19)
O81 0.0398(17) 0.0382(18) 0.0515(19) 0.0006(15) 0.0058(15) 0.0119(14)
O82 0.0425(17) 0.0419(18) 0.0509(18) 0.0062(15) 0.0042(14) 0.0225(15)
C1 0.027(2) 0.029(2) 0.035(2) -0.0019(17) -0.0001(17) 0.0099(17)
C2 0.025(2) 0.028(2) 0.044(2) 0.0006(18) 0.0019(18) 0.0100(17)
C3 0.029(2) 0.032(2) 0.044(2) 0.0044(19) 0.0116(18) 0.0116(18)
C4 0.029(2) 0.026(2) 0.039(2) 0.0043(17) 0.0095(18) 0.0091(17)
C5 0.029(2) 0.027(2) 0.030(2) 0.0018(17) 0.0058(16) 0.0103(17)
C6 0.025(2) 0.029(2) 0.031(2) -0.0021(17) 0.0034(16) 0.0117(17)
C7 0.0241(19) 0.028(2) 0.032(2) 0.0001(17) 0.0051(16) 0.0079(17)
C8 0.028(2) 0.031(2) 0.031(2) 0.0017(17) 0.0052(17) 0.0125(18)
C9 0.027(2) 0.026(2) 0.034(2) 0.0031(17) 0.0067(17) 0.0102(17)
C10 0.0239(19) 0.026(2) 0.034(2) 0.0009(17) 0.0035(16) 0.0090(16)
C11 0.029(2) 0.035(2) 0.040(2) 0.0036(19) 0.0009(18) 0.0138(19)
C21 0.026(2) 0.040(3) 0.052(3) 0.003(2) 0.0030(19) 0.0127(19)
C31 0.028(2) 0.039(3) 0.058(3) 0.004(2) 0.014(2) 0.009(2)
C41 0.033(2) 0.037(2) 0.039(2) 0.0057(19) 0.0113(18) 0.0191(19)
C51 0.034(2) 0.034(2) 0.032(2) 0.0033(18) 0.0089(18) 0.0161(19)
C61 0.028(2) 0.042(3) 0.028(2) 0.0016(18) 0.0031(17) 0.0153(19)
C71 0.0204(19) 0.037(2) 0.036(2) 0.0009(18) 0.0044(16) 0.0087(17)
C81 0.030(2) 0.032(2) 0.035(2) 0.0057(18) 0.0075(17) 0.0101(18)
C111 0.069(3) 0.051(3) 0.037(2) -0.005(2) -0.010(2) 0.034(3)
C112 0.080(4) 0.079(4) 0.053(3) -0.004(3) -0.016(3) 0.053(4)
C113 0.114(6) 0.087(5) 0.063(4) -0.016(4) -0.030(4) 0.074(5)
C114 0.157(8) 0.069(5) 0.050(4) -0.005(3) -0.018(4) 0.077(5)
C115 0.135(6) 0.066(4) 0.052(3) 0.010(3) 0.004(4) 0.060(4)
C116 0.084(4) 0.060(4) 0.042(3) 0.007(3) 0.006(3) 0.036(3)
C117 0.134(7) 0.137(7) 0.106(6) -0.030(5) -0.071(5) 0.102(6)
C211 0.031(3) 0.061(4) 0.081(4) -0.010(3) -0.007(3) 0.023(2)
C212 0.039(3) 0.058(4) 0.107(5) -0.019(3) 0.001(3) 0.023(3)
C213 0.039(3) 0.066(4) 0.138(7) -0.020(4) 0.005(4) 0.029(3)
C214 0.050(4) 0.087(5) 0.131(7) -0.040(5) -0.026(4) 0.031(4)
C215 0.082(5) 0.146(8) 0.106(6) -0.016(6) -0.035(5) 0.067(6)
C216 0.058(4) 0.110(6) 0.079(4) -0.002(4) -0.012(3) 0.048(4)
C217 0.036(3) 0.068(5) 0.277(12) -0.007(6) 0.026(5) 0.014(3)
C311 0.038(3) 0.037(3) 0.106(5) 0.004(3) 0.036(3) 0.007(2)
C312 0.043(4) 0.092(5) 0.139(7) -0.024(5) 0.031(4) 0.001(3)
C313 0.031(3) 0.102(6) 0.197(10) -0.025(7) 0.038(5) -0.004(3)
C314 0.087(6) 0.080(5) 0.216(11) 0.025(6) 0.112(7) 0.022(5)
C315 0.081(5) 0.070(5) 0.163(7) 0.032(5) 0.080(5) 0.033(4)
C316 0.060(4) 0.071(4) 0.099(5) 0.027(4) 0.049(3) 0.028(3)
C317 0.096(9) 0.48(3) 0.171(13) 0.000(15) -0.002(8) 0.053(13)
C411 0.040(2) 0.033(2) 0.045(3) -0.001(2) 0.013(2) 0.016(2)
C412 0.054(3) 0.043(3) 0.055(3) 0.009(2) 0.021(2) 0.029(2)
C413 0.090(4) 0.055(3) 0.057(3) 0.015(3) 0.029(3) 0.053(3)
C414 0.074(4) 0.032(3) 0.086(4) 0.003(3) 0.049(4) 0.011(3)
C415 0.060(3) 0.052(4) 0.068(4) -0.009(3) 0.019(3) 0.002(3)
C416 0.045(3) 0.051(3) 0.053(3) -0.008(2) 0.010(2) 0.012(2)
C417 0.077(4) 0.104(6) 0.100(5) 0.029(4) 0.020(4) 0.050(4)
C511 0.037(2) 0.030(2) 0.032(2) 0.0044(17) 0.0066(18) 0.0159(19)
C512 0.032(2) 0.031(2) 0.037(2) 0.0036(18) 0.0086(18) 0.0132(18)
C513 0.039(2) 0.032(2) 0.035(2) 0.0049(18) 0.0105(18) 0.0169(19)
C514 0.036(2) 0.039(3) 0.033(2) 0.0040(19) 0.0006(18) 0.016(2)
C515 0.034(2) 0.043(3) 0.041(2) 0.003(2) 0.0057(19) 0.016(2)
C516 0.038(2) 0.038(3) 0.041(2) 0.008(2) 0.0137(19) 0.017(2)
C517 0.044(3) 0.050(3) 0.033(2) 0.004(2) 0.009(2) 0.019(2)
C611 0.037(2) 0.042(3) 0.037(2) -0.004(2) -0.0032(19) 0.014(2)
C612 0.048(3) 0.049(3) 0.042(3) -0.002(2) 0.001(2) 0.017(2)
C613 0.064(3) 0.051(3) 0.043(3) -0.003(2) -0.013(2) 0.024(3)
C614 0.051(3) 0.063(4) 0.076(4) 0.005(3) -0.022(3) 0.019(3)
C615 0.039(3) 0.081(4) 0.087(4) 0.019(4) -0.004(3) 0.016(3)
C616 0.033(3) 0.063(3) 0.059(3) 0.015(3) 0.000(2) 0.013(2)
C617 0.110(5) 0.067(4) 0.051(3) 0.006(3) -0.011(3) 0.041(4)
C711 0.031(2) 0.042(3) 0.061(3) 0.003(2) 0.021(2) 0.011(2)
C712 0.029(2) 0.059(3) 0.079(4) -0.022(3) 0.003(2) 0.018(2)
C713 0.035(3) 0.059(4) 0.146(7) -0.046(4) 0.010(4) 0.015(3)
C714 0.034(4) 0.057(5) 0.260(13) -0.032(6) 0.033(6) 0.008(3)
C715 0.082(5) 0.054(4) 0.220(10) 0.048(5) 0.101(6) 0.026(4)
C716 0.067(4) 0.064(4) 0.115(5) 0.034(4) 0.055(4) 0.031(3)
C717 0.048(4) 0.152(8) 0.163(8) -0.110(6) -0.050(4) 0.055(4)
C811 0.065(3) 0.030(3) 0.058(3) 0.008(2) 0.026(3) 0.018(2)
C812 0.073(4) 0.043(3) 0.077(4) 0.008(3) 0.033(3) 0.018(3)
C813 0.062(4) 0.040(3) 0.098(5) 0.004(3) 0.041(3) 0.011(3)
C814 0.087(5) 0.064(4) 0.067(4) 0.016(3) 0.017(4) 0.039(4)
C815 0.096(5) 0.078(5) 0.070(4) 0.008(3) 0.013(4) 0.048(4)
C816 0.096(4) 0.061(4) 0.043(3) 0.020(3) 0.019(3) 0.042(3)
C817 0.088(5) 0.091(6) 0.116(6) 0.013(5) 0.045(5) 0.015(4)
S10 0.0999(13) 0.0651(10) 0.0598(9) 0.0077(8) 0.0114(8) 0.0345(9)
O100 0.140(4) 0.078(3) 0.069(3) -0.014(2) -0.004(3) 0.048(3)
C100 0.079(4) 0.064(4) 0.073(4) 0.004(3) 0.026(3) 0.027(3)
C101 0.072(4) 0.062(4) 0.081(4) 0.006(3) 0.014(3) 0.017(3)
S20A 0.0769(16) 0.0616(16) 0.0657(18) 0.0229(13) 0.0284(12) 0.0242(13)
C20A 0.081(4) 0.073(4) 0.050(3) 0.006(3) 0.009(3) 0.036(3)
C21A 0.069(4) 0.082(5) 0.100(5) 0.019(4) 0.031(4) 0.031(4)
C20B 0.081(4) 0.073(4) 0.050(3) 0.006(3) 0.009(3) 0.036(3)
C21B 0.069(4) 0.082(5) 0.100(5) 0.019(4) 0.031(4) 0.031(4)

loop_
_atom_type_symbol
_atom_type_description
_atom_type_scat_dispersion_real
_atom_type_scat_dispersion_imag
_atom_type_scat_source
S S 0.1246 0.1234 'International Tables Vol C Tables 4.2.6.8 and 6.1.1.4'
O O 0.0106 0.006 'International Tables Vol C Tables 4.2.6.8 and 6.1.1.4'
C C 0.0033 0.0016 'International Tables Vol C Tables 4.2.6.8 and 6.1.1.4'
H H 0 0 'International Tables Vol C Tables 4.2.6.8 and 6.1.1.4'

loop_
_geom_angle_atom_site_label_1
_geom_angle_atom_site_label_2
_geom_angle_atom_site_label_3
_geom_angle
O11 S11 O12 118.07(19)
O11 S11 C111 108.2(2)
O12 S11 C111 107.8(2)
O11 S11 C11 109.86(18)
O12 S11 C11 109.2(2)
C111 S11 C11 102.6(2)
O22 S21 O21 118.7(2)
O22 S21 C211 109.3(3)
O21 S21 C211 108.2(3)
O22 S21 C21 109.2(2)
O21 S21 C21 108.0(2)
C211 S21 C21 102.1(2)
O32 S31 O31 119.1(2)
O32 S31 C311 107.9(3)
O31 S31 C311 109.1(3)
O32 S31 C31 108.2(2)
O31 S31 C31 107.6(2)
C311 S31 C31 104.0(2)
O42 S41 O41 118.1(2)
O42 S41 C411 109.8(2)
O41 S41 C411 108.9(2)
O42 S41 C41 104.85(19)
O41 S41 C41 109.45(19)
C411 S41 C41 104.8(2)
O52 S51 O51 118.20(18)
O52 S51 C511 108.45(19)
O51 S51 C511 108.34(18)
O52 S51 C51 106.02(18)
O51 S51 C51 110.35(19)
C511 S51 C51 104.63(19)
O61 S61 O62 118.95(19)
O61 S61 C611 108.1(2)
O62 S61 C611 108.4(2)
O61 S61 C61 107.00(19)
O62 S61 C61 107.92(19)
C611 S61 C61 105.8(2)
O71 S71 O72 117.5(2)
O71 S71 C711 109.0(2)
O72 S71 C711 109.2(2)
O71 S71 C71 109.13(19)
O72 S71 C71 108.28(19)
C711 S71 C71 102.5(2)
O82 S81 O81 118.51(19)
O82 S81 C811 106.4(2)
O81 S81 C811 109.1(2)
O82 S81 C81 109.48(19)
O81 S81 C81 109.00(19)
C811 S81 C81 103.3(2)
C2 C1 C9 119.7(4)
C2 C1 C11 115.9(3)
C9 C1 C11 124.3(3)
C1 C2 C3 121.8(3)
C1 C2 C21 121.2(4)
C3 C2 C21 116.9(4)
C4 C3 C2 118.6(4)
C4 C3 C31 118.5(4)
C2 C3 C31 122.9(4)
C3 C4 C10 119.6(4)
C3 C4 C41 122.0(3)
C10 C4 C41 117.7(3)
C6 C5 C10 119.4(3)
C6 C5 C51 121.5(3)
C10 C5 C51 118.3(3)
C5 C6 C7 118.9(3)
C5 C6 C61 118.2(3)
C7 C6 C61 122.8(3)
C8 C7 C6 121.6(3)
C8 C7 C71 121.5(3)
C6 C7 C71 116.7(3)
C7 C8 C9 119.7(3)
C7 C8 C81 115.8(3)
C9 C8 C81 124.5(3)
C10 C9 C1 115.9(3)
C10 C9 C8 115.5(3)
C1 C9 C8 128.6(3)
C4 C10 C9 120.8(3)
C4 C10 C5 118.3(3)
C9 C10 C5 120.9(3)
C1 C11 S11 116.5(3)
C1 C11 H11A 108.2
S11 C11 H11A 108.2
C1 C11 H11B 108.2
S11 C11 H11B 108.2
H11A C11 H11B 107.3
C2 C21 S21 114.0(3)
C2 C21 H21A 108.8
S21 C21 H21A 108.8
C2 C21 H21B 108.8
S21 C21 H21B 108.8
H21A C21 H21B 107.7
C3 C31 S31 109.7(3)
C3 C31 H31A 109.7
S31 C31 H31A 109.7
C3 C31 H31B 109.7
S31 C31 H31B 109.7
H31A C31 H31B 108.2
C4 C41 S41 112.8(3)
C4 C41 H41A 109
S41 C41 H41A 109
C4 C41 H41B 109
S41 C41 H41B 109
H41A C41 H41B 107.8
C5 C51 S51 111.5(3)
C5 C51 H51A 109.3
S51 C51 H51A 109.3
C5 C51 H51B 109.3
S51 C51 H51B 109.3
H51A C51 H51B 108
C6 C61 S61 107.0(3)
C6 C61 H61A 110.3
S61 C61 H61A 110.3
C6 C61 H61B 110.3
S61 C61 H61B 110.3
H61A C61 H61B 108.6
C7 C71 S71 112.6(3)
C7 C71 H71A 109.1
S71 C71 H71A 109.1
C7 C71 H71B 109.1
S71 C71 H71B 109.1
H71A C71 H71B 107.8
C8 C81 S81 115.6(3)
C8 C81 H81A 108.4
S81 C81 H81A 108.4
C8 C81 H81B 108.4
S81 C81 H81B 108.4
H81A C81 H81B 107.4
C116 C111 C112 121.9(5)
C116 C111 S11 120.0(4)
C112 C111 S11 118.0(4)
C111 C112 C113 119.2(7)
C111 C112 H112 120.4
C113 C112 H112 120.4
C114 C113 C112 118.0(6)
C114 C113 C117 123.3(7)
C112 C113 C117 118.7(8)
C113 C114 C115 123.0(6)
C113 C114 H114 118.5
C115 C114 H114 118.5
C114 C115 C116 118.9(7)
C114 C115 H115 120.5
C116 C115 H115 120.5
C111 C116 C115 119.0(6)
C111 C116 H116 120.5
C115 C116 H116 120.5
C113 C117 H11C 109.5
C113 C117 H11D 109.5
H11C C117 H11D 109.5
C113 C117 H11E 109.5
H11C C117 H11E 109.5
H11D C117 H11E 109.5
C212 C211 C216 122.3(5)
C212 C211 S21 118.4(5)
C216 C211 S21 119.3(5)
C211 C212 C213 118.2(6)
C211 C212 H212 120.9
C213 C212 H212 120.9
C214 C213 C212 116.2(7)
C214 C213 C217 125.9(7)
C212 C213 C217 117.9(8)
C215 C214 C213 125.3(7)
C215 C214 H214 117.4
C213 C214 H214 117.4
C214 C215 C216 118.4(8)
C214 C215 H215 120.8
C216 C215 H215 120.8
C215 C216 C211 119.6(7)
C215 C216 H216 120.2
C211 C216 H216 120.2
C213 C217 H21C 109.5
C213 C217 H21D 109.5
H21C C217 H21D 109.5
C213 C217 H21E 109.5
H21C C217 H21E 109.5
H21D C217 H21E 109.5
C316 C311 C312 121.7(5)
C316 C311 S31 119.1(4)
C312 C311 S31 119.2(5)
C311 C312 C313 117.2(8)
C311 C312 H312 121.4
C313 C312 H312 121.4
C317 C313 C314 112.8(10)
C317 C313 C312 126.6(12)
C314 C313 C312 120.3(8)
C315 C314 C313 122.2(7)
C315 C314 H314 118.9
C313 C314 H314 118.9
C314 C315 C316 118.3(8)
C314 C315 H315 120.9
C316 C315 H315 120.9
C311 C316 C315 120.2(7)
C311 C316 H316 119.9
C315 C316 H316 119.9
C313 C317 H31C 109.5
C313 C317 H31D 109.5
H31C C317 H31D 109.5
C313 C317 H31E 109.5
H31C C317 H31E 109.5
H31D C317 H31E 109.5
C412 C411 C416 121.6(4)
C412 C411 S41 119.6(4)
C416 C411 S41 118.8(4)
C411 C412 C413 118.8(5)
C411 C412 H412 120.6
C413 C412 H412 120.6
C414 C413 C412 117.2(5)
C414 C413 C417 120.4(6)
C412 C413 C417 122.2(6)
C415 C414 C413 123.3(5)
C415 C414 H414 118.4
C413 C414 H414 118.4
C414 C415 C416 119.4(6)
C414 C415 H415 120.3
C416 C415 H415 120.3
C415 C416 C411 119.7(5)
C415 C416 H416 120.1
C411 C416 H416 120.1
C413 C417 H41C 109.5
C413 C417 H41D 109.5
H41C C417 H41D 109.5
C413 C417 H41E 109.5
H41C C417 H41E 109.5
H41D C417 H41E 109.5
C512 C511 C516 122.1(4)
C512 C511 S51 119.0(3)
C516 C511 S51 118.9(3)
C513 C512 C511 119.3(4)
C513 C512 H512 120.4
C511 C512 H512 120.4
C514 C513 C512 118.1(4)
C514 C513 C517 121.2(4)
C512 C513 C517 120.7(4)
C515 C514 C513 122.4(4)
C515 C514 H514 118.8
C513 C514 H514 118.8
C516 C515 C514 119.9(4)
C516 C515 H515 120
C514 C515 H515 120
C515 C516 C511 118.2(4)
C515 C516 H516 120.9
C511 C516 H516 120.9
C513 C517 H51C 109.5
C513 C517 H51D 109.5
H51C C517 H51D 109.5
C513 C517 H51E 109.5
H51C C517 H51E 109.5
H51D C517 H51E 109.5
C616 C611 C612 122.3(4)
C616 C611 S61 119.3(4)
C612 C611 S61 118.1(4)
C611 C612 C613 120.0(5)
C611 C612 H612 120
C613 C612 H612 120
C614 C613 C612 117.2(5)
C614 C613 C617 121.7(5)
C612 C613 C617 121.0(5)
C615 C614 C613 122.5(5)
C615 C614 H614 118.8
C613 C614 H614 118.8
C614 C615 C616 120.8(5)
C614 C615 H615 119.6
C616 C615 H615 119.6
C611 C616 C615 117.1(5)
C611 C616 H616 121.5
C615 C616 H616 121.5
C613 C617 H61C 109.5
C613 C617 H61D 109.5
H61C C617 H61D 109.5
C613 C617 H61E 109.5
H61C C617 H61E 109.5
H61D C617 H61E 109.5
C716 C711 C712 122.8(5)
C716 C711 S71 119.5(4)
C712 C711 S71 117.7(4)
C713 C712 C711 121.4(6)
C713 C712 H712 119.3
C711 C712 H712 119.3
C712 C713 C714 115.9(7)
C712 C713 C717 122.0(8)
C714 C713 C717 122.1(7)
C713 C714 C715 124.4(6)
C713 C714 H714 117.8
C715 C714 H714 117.8
C714 C715 C716 119.4(7)
C714 C715 H715 120.3
C716 C715 H715 120.3
C711 C716 C715 116.2(7)
C711 C716 H716 121.9
C715 C716 H716 121.9
C713 C717 H71C 109.5
C713 C717 H71D 109.5
H71C C717 H71D 109.5
C713 C717 H71E 109.5
H71C C717 H71E 109.5
H71D C717 H71E 109.5
C812 C811 C816 122.2(5)
C812 C811 S81 118.8(4)
C816 C811 S81 119.0(4)
C811 C812 C813 117.1(6)
C811 C812 H812 121.4
C813 C812 H812 121.4
C814 C813 C817 127.7(6)
C814 C813 C812 115.4(5)
C817 C813 C812 116.9(6)
C815 C814 C813 128.6(6)
C815 C814 H814 115.7
C813 C814 H814 115.7
C814 C815 C816 116.9(6)
C814 C815 H815 121.6
C816 C815 H815 121.6
C811 C816 C815 119.8(6)
C811 C816 H816 120.1
C815 C816 H816 120.1
C813 C817 H81C 109.5
C813 C817 H81D 109.5
H81C C817 H81D 109.5
C813 C817 H81E 109.5
H81C C817 H81E 109.5
H81D C817 H81E 109.5
O100 S10 C100 106.6(3)
O100 S10 C101 105.4(3)
C100 S10 C101 98.2(3)
S10 C100 H10A 109.5
S10 C100 H10B 109.5
H10A C100 H10B 109.5
S10 C100 H10C 109.5
H10A C100 H10C 109.5
H10B C100 H10C 109.5
S10 C101 H10D 109.5
S10 C101 H10E 109.5
H10D C101 H10E 109.5
S10 C101 H10F 109.5
H10D C101 H10F 109.5
H10E C101 H10F 109.5
O20A S20A C20A 110.3(4)
O20A S20A C21A 103.1(4)
C20A S20A C21A 97.5(3)
S20A C20A H2AA 109.5
S20A C20A H2AB 109.5
H2AA C20A H2AB 109.5
S20A C20A H2AC 109.5
H2AA C20A H2AC 109.5
H2AB C20A H2AC 109.5
S20A C21A H2AD 109.5
S20A C21A H2AE 109.5
H2AD C21A H2AE 109.5
S20A C21A H2AF 109.5
H2AD C21A H2AF 109.5
H2AE C21A H2AF 109.5

loop_
_geom_bond_atom_site_label_1
_geom_bond_atom_site_label_2
_geom_bond_distance
S11 O11 1.436(3)
S11 O12 1.444(3)
S11 C111 1.778(5)
S11 C11 1.804(4)
S21 O22 1.430(4)
S21 O21 1.435(4)
S21 C211 1.760(5)
S21 C21 1.811(4)
S31 O32 1.439(4)
S31 O31 1.441(4)
S31 C311 1.770(5)
S31 C31 1.791(5)
S41 O42 1.442(3)
S41 O41 1.446(3)
S41 C411 1.749(5)
S41 C41 1.809(4)
S51 O52 1.438(3)
S51 O51 1.441(3)
S51 C511 1.765(4)
S51 C51 1.808(4)
S61 O61 1.437(3)
S61 O62 1.444(3)
S61 C611 1.772(4)
S61 C61 1.798(4)
S71 O71 1.433(3)
S71 O72 1.443(3)
S71 C711 1.755(4)
S71 C71 1.804(4)
S81 O82 1.433(3)
S81 O81 1.437(3)
S81 C811 1.775(5)
S81 C81 1.805(4)
C1 C2 1.397(6)
C1 C9 1.454(5)
C1 C11 1.530(6)
C2 C3 1.423(6)
C2 C21 1.526(5)
C3 C4 1.377(6)
C3 C31 1.520(5)
C4 C10 1.427(5)
C4 C41 1.530(6)
C5 C6 1.373(5)
C5 C10 1.437(5)
C5 C51 1.511(5)
C6 C7 1.430(5)
C6 C61 1.519(5)
C7 C8 1.402(5)
C7 C71 1.525(5)
C8 C9 1.468(5)
C8 C81 1.523(5)
C9 C10 1.430(5)
C11 H11A 0.99
C11 H11B 0.99
C21 H21A 0.99
C21 H21B 0.99
C31 H31A 0.99
C31 H31B 0.99
C41 H41A 0.99
C41 H41B 0.99
C51 H51A 0.99
C51 H51B 0.99
C61 H61A 0.99
C61 H61B 0.99
C71 H71A 0.99
C71 H71B 0.99
C81 H81A 0.99
C81 H81B 0.99
C111 C116 1.356(7)
C111 C112 1.389(7)
C112 C113 1.402(8)
C112 H112 0.95
C113 C114 1.357(10)
C113 C117 1.517(10)
C114 C115 1.375(10)
C114 H114 0.95
C115 C116 1.395(8)
C115 H115 0.95
C116 H116 0.95
C117 H11C 0.98
C117 H11D 0.98
C117 H11E 0.98
C211 C212 1.378(8)
C211 C216 1.379(8)
C212 C213 1.445(8)
C212 H212 0.95
C213 C214 1.370(11)
C213 C217 1.496(11)
C214 C215 1.354(11)
C214 H214 0.95
C215 C216 1.374(10)
C215 H215 0.95
C216 H216 0.95
C217 H21C 0.98
C217 H21D 0.98
C217 H21E 0.98
C311 C316 1.373(8)
C311 C312 1.387(9)
C312 C313 1.418(10)
C312 H312 0.95
C313 C317 1.355(13)
C313 C314 1.373(13)
C314 C315 1.355(13)
C314 H314 0.95
C315 C316 1.413(8)
C315 H315 0.95
C316 H316 0.95
C317 H31C 0.98
C317 H31D 0.98
C317 H31E 0.98
C411 C412 1.376(6)
C411 C416 1.389(6)
C412 C413 1.401(7)
C412 H412 0.95
C413 C414 1.396(8)
C413 C417 1.447(8)
C414 C415 1.349(8)
C414 H414 0.95
C415 C416 1.353(7)
C415 H415 0.95
C416 H416 0.95
C417 H41C 0.98
C417 H41D 0.98
C417 H41E 0.98
C511 C512 1.391(6)
C511 C516 1.396(6)
C512 C513 1.390(6)
C512 H512 0.95
C513 C514 1.387(6)
C513 C517 1.518(6)
C514 C515 1.386(6)
C514 H514 0.95
C515 C516 1.372(6)
C515 H515 0.95
C516 H516 0.95
C517 H51C 0.98
C517 H51D 0.98
C517 H51E 0.98
C611 C616 1.378(6)
C611 C612 1.386(6)
C612 C613 1.387(7)
C612 H612 0.95
C613 C614 1.380(8)
C613 C617 1.489(8)
C614 C615 1.366(8)
C614 H614 0.95
C615 C616 1.384(7)
C615 H615 0.95
C616 H616 0.95
C617 H61C 0.98
C617 H61D 0.98
C617 H61E 0.98
C711 C716 1.381(7)
C711 C712 1.393(7)
C712 C713 1.372(8)
C712 H712 0.95
C713 C714 1.381(13)
C713 C717 1.485(11)
C714 C715 1.382(13)
C714 H714 0.95
C715 C716 1.413(10)
C715 H715 0.95
C716 H716 0.95
C717 H71C 0.98
C717 H71D 0.98
C717 H71E 0.98
C811 C812 1.373(7)
C811 C816 1.392(7)
C812 C813 1.488(8)
C812 H812 0.95
C813 C814 1.356(8)
C813 C817 1.454(9)
C814 C815 1.306(9)
C814 H814 0.95
C815 C816 1.412(8)
C815 H815 0.95
C816 H816 0.95
C817 H81C 0.98
C817 H81D 0.98
C817 H81E 0.98
S10 O100 1.502(5)
S10 C100 1.762(6)
S10 C101 1.784(6)
C100 H10A 0.98
C100 H10B 0.98
C100 H10C 0.98
C101 H10D 0.98
C101 H10E 0.98
C101 H10F 0.98
S20A O20A 1.497(11)
S20A C20A 1.760(6)
S20A C21A 1.771(7)
C20A H2AA 0.98
C20A H2AB 0.98
C20A H2AC 0.98
C21A H2AD 0.98
C21A H2AE 0.98
C21A H2AF 0.98
S20B O20B 1.54(2)

loop_
_geom_torsion_atom_site_label_1
_geom_torsion_atom_site_label_2
_geom_torsion_atom_site_label_3
_geom_torsion_atom_site_label_4
_geom_torsion
C9 C1 C2 C3 11.6(6)
C11 C1 C2 C3 -167.2(4)
C9 C1 C2 C21 -173.0(4)
C11 C1 C2 C21 8.3(6)
C1 C2 C3 C4 -6.2(6)
C21 C2 C3 C4 178.2(4)
C1 C2 C3 C31 177.2(4)
C21 C2 C3 C31 1.6(6)
C2 C3 C4 C10 -10.6(6)
C31 C3 C4 C10 166.2(4)
C2 C3 C4 C41 159.4(4)
C31 C3 C4 C41 -23.8(6)
C10 C5 C6 C7 -11.3(6)
C51 C5 C6 C7 158.4(4)
C10 C5 C6 C61 164.9(4)
C51 C5 C6 C61 -25.4(5)
C5 C6 C7 C8 -5.1(6)
C61 C6 C7 C8 178.9(4)
C5 C6 C7 C71 179.4(3)
C61 C6 C7 C71 3.4(5)
C6 C7 C8 C9 10.2(6)
C71 C7 C8 C9 -174.5(4)
C6 C7 C8 C81 -169.9(4)
C71 C7 C8 C81 5.3(5)
C2 C1 C9 C10 -0.2(5)
C11 C1 C9 C10 178.5(4)
C2 C1 C9 C8 178.9(4)
C11 C1 C9 C8 -2.4(6)
C7 C8 C9 C10 1.1(5)
C81 C8 C9 C10 -178.8(4)
C7 C8 C9 C1 -178.0(4)
C81 C8 C9 C1 2.1(6)
C3 C4 C10 C9 22.4(6)
C41 C4 C10 C9 -148.0(4)
C3 C4 C10 C5 -155.8(4)
C41 C4 C10 C5 33.7(5)
C1 C9 C10 C4 -16.5(5)
C8 C9 C10 C4 164.3(4)
C1 C9 C10 C5 161.7(4)
C8 C9 C10 C5 -17.5(5)
C6 C5 C10 C4 -158.5(4)
C51 C5 C10 C4 31.5(5)
C6 C5 C10 C9 23.2(6)
C51 C5 C10 C9 -146.8(4)
C2 C1 C11 S11 -88.9(4)
C9 C1 C11 S11 92.4(4)
O11 S11 C11 C1 -78.1(3)
O12 S11 C11 C1 52.9(3)
C111 S11 C11 C1 167.1(3)
C1 C2 C21 S21 -92.3(4)
C3 C2 C21 S21 83.3(4)
O22 S21 C21 C2 -52.8(4)
O21 S21 C21 C2 77.7(4)
C211 S21 C21 C2 -168.4(4)
C4 C3 C31 S31 -83.9(4)
C2 C3 C31 S31 92.8(4)
O32 S31 C31 C3 63.2(4)
O31 S31 C31 C3 -66.7(4)
C311 S31 C31 C3 177.7(3)
C3 C4 C41 S41 -65.6(5)
C10 C4 C41 S41 104.6(4)
O42 S41 C41 C4 -158.9(3)
O41 S41 C41 C4 73.4(3)
C411 S41 C41 C4 -43.3(3)
C6 C5 C51 S51 -67.1(4)
C10 C5 C51 S51 102.7(4)
O52 S51 C51 C5 -156.5(3)
O51 S51 C51 C5 74.4(3)
C511 S51 C51 C5 -42.0(3)
C5 C6 C61 S61 -81.8(4)
C7 C6 C61 S61 94.2(4)
O61 S61 C61 C6 -68.8(3)
O62 S61 C61 C6 60.3(3)
C611 S61 C61 C6 176.2(3)
C8 C7 C71 S71 -91.8(4)
C6 C7 C71 S71 83.6(4)
O71 S71 C71 C7 -52.9(3)
O72 S71 C71 C7 76.2(3)
C711 S71 C71 C7 -168.4(3)
C7 C8 C81 S81 -89.4(4)
C9 C8 C81 S81 90.5(4)
O82 S81 C81 C8 -76.2(3)
O81 S81 C81 C8 54.9(3)
C811 S81 C81 C8 170.8(3)
O11 S11 C111 C116 -20.5(5)
O12 S11 C111 C116 -149.2(4)
C11 S11 C111 C116 95.6(4)
O11 S11 C111 C112 157.8(4)
O12 S11 C111 C112 29.1(5)
C11 S11 C111 C112 -86.1(4)
C116 C111 C112 C113 1.0(8)
S11 C111 C112 C113 -177.3(4)
C111 C112 C113 C114 -1.8(9)
C111 C112 C113 C117 178.1(5)
C112 C113 C114 C115 1.4(9)
C117 C113 C114 C115 -178.5(6)
C113 C114 C115 C116 -0.1(9)
C112 C111 C116 C115 0.3(8)
S11 C111 C116 C115 178.5(4)
C114 C115 C116 C111 -0.8(8)
O22 S21 C211 C212 -23.9(5)
O21 S21 C211 C212 -154.5(4)
C21 S21 C211 C212 91.7(5)
O22 S21 C211 C216 158.7(5)
O21 S21 C211 C216 28.1(5)
C21 S21 C211 C216 -85.7(5)
C216 C211 C212 C213 -1.0(8)
S21 C211 C212 C213 -178.4(4)
C211 C212 C213 C214 1.5(8)
C211 C212 C213 C217 178.7(5)
C212 C213 C214 C215 -1.4(11)
C217 C213 C214 C215 -178.4(7)
C213 C214 C215 C216 0.7(12)
C214 C215 C216 C211 -0.1(11)
C212 C211 C216 C215 0.3(10)
S21 C211 C216 C215 177.6(6)
O32 S31 C311 C316 25.5(5)
O31 S31 C311 C316 156.1(5)
C31 S31 C311 C316 -89.3(5)
O32 S31 C311 C312 -152.3(5)
O31 S31 C311 C312 -21.6(6)
C31 S31 C311 C312 93.0(5)
C316 C311 C312 C313 0.9(10)
S31 C311 C312 C313 178.5(6)
C311 C312 C313 C317 -173.1(14)
C311 C312 C313 C314 0.1(13)
C317 C313 C314 C315 173.1(12)
C312 C313 C314 C315 -1.0(15)
C313 C314 C315 C316 0.8(13)
C312 C311 C316 C315 -1.0(9)
S31 C311 C316 C315 -178.7(5)
C314 C315 C316 C311 0.1(10)
O42 S41 C411 C412 -147.4(4)
O41 S41 C411 C412 -16.6(4)
C41 S41 C411 C412 100.4(4)
O42 S41 C411 C416 34.0(4)
O41 S41 C411 C416 164.8(3)
C41 S41 C411 C416 -78.2(4)
C416 C411 C412 C413 -1.4(7)
S41 C411 C412 C413 -179.9(3)
C411 C412 C413 C414 1.5(7)
C411 C412 C413 C417 -174.8(5)
C412 C413 C414 C415 0.0(8)
C417 C413 C414 C415 176.3(6)
C413 C414 C415 C416 -1.6(9)
C414 C415 C416 C411 1.7(8)
C412 C411 C416 C415 -0.2(7)
S41 C411 C416 C415 178.3(4)
O52 S51 C511 C512 -137.6(3)
O51 S51 C511 C512 -8.2(4)
C51 S51 C511 C512 109.6(3)
O52 S51 C511 C516 42.5(4)
O51 S51 C511 C516 172.0(3)
C51 S51 C511 C516 -70.3(4)
C516 C511 C512 C513 -2.9(6)
S51 C511 C512 C513 177.2(3)
C511 C512 C513 C514 3.2(6)
C511 C512 C513 C517 -177.5(4)
C512 C513 C514 C515 -1.4(6)
C517 C513 C514 C515 179.3(4)
C513 C514 C515 C516 -0.8(7)
C514 C515 C516 C511 1.1(6)
C512 C511 C516 C515 0.7(6)
S51 C511 C516 C515 -179.4(3)
O61 S61 C611 C616 -38.3(5)
O62 S61 C611 C616 -168.4(4)
C61 S61 C611 C616 76.0(4)
O61 S61 C611 C612 136.8(4)
O62 S61 C611 C612 6.7(4)
C61 S61 C611 C612 -108.9(4)
C616 C611 C612 C613 1.5(8)
S61 C611 C612 C613 -173.4(4)
C611 C612 C613 C614 -2.1(8)
C611 C612 C613 C617 174.6(5)
C612 C613 C614 C615 0.8(9)
C617 C613 C614 C615 -175.8(6)
C613 C614 C615 C616 1.1(10)
C612 C611 C616 C615 0.3(8)
S61 C611 C616 C615 175.2(4)
C614 C615 C616 C611 -1.6(9)
O71 S71 C711 C716 152.2(4)
O72 S71 C711 C716 22.6(5)
C71 S71 C711 C716 -92.2(4)
O71 S71 C711 C712 -29.2(4)
O72 S71 C711 C712 -158.9(4)
C71 S71 C711 C712 86.4(4)
C716 C711 C712 C713 1.0(8)
S71 C711 C712 C713 -177.5(4)
C711 C712 C713 C714 -0.7(8)
C711 C712 C713 C717 179.8(5)
C712 C713 C714 C715 0.1(11)
C717 C713 C714 C715 179.6(7)
C713 C714 C715 C716 0.3(12)
C712 C711 C716 C715 -0.5(8)
S71 C711 C716 C715 177.9(5)
C714 C715 C716 C711 -0.1(10)
O82 S81 C811 C812 158.0(4)
O81 S81 C811 C812 29.1(5)
C81 S81 C811 C812 -86.7(4)
O82 S81 C811 C816 -19.4(5)
O81 S81 C811 C816 -148.4(4)
C81 S81 C811 C816 95.8(4)
C816 C811 C812 C813 0.6(7)
S81 C811 C812 C813 -176.8(4)
C811 C812 C813 C814 -1.1(7)
C811 C812 C813 C817 179.9(5)
C817 C813 C814 C815 179.8(7)
C812 C813 C814 C815 1.0(10)
C813 C814 C815 C816 -0.2(10)
C812 C811 C816 C815 0.2(8)
S81 C811 C816 C815 177.6(4)
C814 C815 C816 C811 -0.5(9)
